data_7123737
loop_
_publ_author_name
'Qin, Guorui'
'Wang, Yang'
'Shi, Xianghui'
'del Rosal, Iker'
'Laurent, Maron'
'Cheng, Jianhua'

_publ_section_title
;
 Monomeric Thorium Dihydrido Complex: A Versatile Precursor to Actinide
 Metallacycles
;
_journal_name_full 'Chemical Communications'
_journal_paper_doi 10.1039/C9CC04013G
_journal_year 2019
_chemical_formula_moiety 'C99  H132  Th1'
_chemical_formula_sum 'C99 H132 Th'
_chemical_formula_weight 1554.08
_chemical_name_common '[(CpAr)Th(CH2-C6H4-CH3)3]'
_chemical_properties_physical Air-sensitive,Moisture-sensitive
_space_group_crystal_system monoclinic
_space_group_IT_number 15
_space_group_name_Hall '-C 2yc'
_space_group_name_H-M_alt 'C 1 2/c 1'
_symmetry_space_group_name_Hall '-C 2yc'
_symmetry_space_group_name_H-M 'C 1 2/c 1'
_atom_sites_solution_hydrogens geom
_audit_creation_method SHELXL-2018/3
_audit_update_record
;
2019-06-22 deposited with the CCDC.    2019-06-26 downloaded from the CCDC.
;
_cell_angle_alpha 90
_cell_angle_beta 104.1160(10)
_cell_angle_gamma 90
_cell_formula_units_Z 8
_cell_length_a 25.9020(5)
_cell_length_b 16.9604(3)
_cell_length_c 47.2064(9)
_cell_measurement_reflns_used 70443
_cell_measurement_temperature 193(2)
_cell_measurement_theta_max 26.409
_cell_measurement_theta_min 0.890
_cell_volume 20112.0(7)
_computing_molecular_graphics 'ORTEP-3 for Windows (Farrugia, 2014)'
_computing_publication_material 'WinGX publication routines (Farrugia, 2018)'
_computing_structure_refinement 'SHELXL-2018/3 (Sheldrick, 2018)'
_computing_structure_solution 'SHELXS-2018 (Sheldrick, 2018)'
_diffrn_ambient_temperature 193(2)
_diffrn_measured_fraction_theta_full 0.960
_diffrn_measured_fraction_theta_max 0.960
_diffrn_measurement_device_type 'CCD area detector'
_diffrn_measurement_method 'phi and omega scans'
_diffrn_radiation_type MoK\a
_diffrn_radiation_wavelength 0.71073
_diffrn_reflns_av_R_equivalents 0.0655
_diffrn_reflns_av_unetI/netI 0.0787
_diffrn_reflns_Laue_measured_fraction_full 0.960
_diffrn_reflns_Laue_measured_fraction_max 0.960
_diffrn_reflns_limit_h_max 30
_diffrn_reflns_limit_h_min -28
_diffrn_reflns_limit_k_max 20
_diffrn_reflns_limit_k_min -20
_diffrn_reflns_limit_l_max 53
_diffrn_reflns_limit_l_min -55
_diffrn_reflns_number 62628
_diffrn_reflns_point_group_measured_fraction_full 0.960
_diffrn_reflns_point_group_measured_fraction_max 0.960
_diffrn_reflns_theta_full 24.998
_diffrn_reflns_theta_max 24.998
_diffrn_reflns_theta_min 1.456
_exptl_absorpt_coefficient_mu 1.520
_exptl_absorpt_correction_T_max 0.738
_exptl_absorpt_correction_T_min 0.660
_exptl_absorpt_correction_type empirical
_exptl_absorpt_process_details 'Sheldrick, G. M. SADABS, Version 2.10; Bruker AXS, Inc.: Madison, WI 2003.'
_exptl_crystal_colour Pale-Yellow
_exptl_crystal_density_diffrn 1.026
_exptl_crystal_description Block
_exptl_crystal_F_000 6528
_exptl_crystal_recrystallization_method 'Re-crystallisation from solvent: hexanes'
_exptl_crystal_size_max 0.280
_exptl_crystal_size_mid 0.250
_exptl_crystal_size_min 0.200
_refine_diff_density_max 1.685
_refine_diff_density_min -1.024
_refine_diff_density_rms 0.106
_refine_ls_extinction_method none
_refine_ls_goodness_of_fit_ref 1.002
_refine_ls_hydrogen_treatment constr
_refine_ls_matrix_type full
_refine_ls_number_parameters 805
_refine_ls_number_reflns 17013
_refine_ls_number_restraints 48
_refine_ls_restrained_S_all 1.005
_refine_ls_R_factor_all 0.0840
_refine_ls_R_factor_gt 0.0518
_refine_ls_shift/su_max 0.001
_refine_ls_shift/su_mean 0.000
_refine_ls_structure_factor_coef Fsqd
_refine_ls_weighting_details 'w=1/[\s^2^(Fo^2^)+(0.0764P)^2^] where P=(Fo^2^+2Fc^2^)/3'
_refine_ls_weighting_scheme calc
_refine_ls_wR_factor_gt 0.1245
_refine_ls_wR_factor_ref 0.1397
_reflns_Friedel_coverage 0.000
_reflns_number_gt 11768
_reflns_number_total 17013
_reflns_threshold_expression 'I > 2\s(I)'
_cod_data_source_file c9cc04013g2.cif
_cod_data_source_block D033
_cod_original_cell_volume 20111.9(7)
_cod_database_code 7123737
_shelx_shelxl_version_number 2018/3
_shelx_space_group_comment
;
The symmetry employed for this shelxl refinement is uniquely defined
by the following loop, which should always be used as a source of
symmetry information in preference to the above space-group names.
They are only intended as comments.
;
_shelx_estimated_absorpt_t_min 0.676
_shelx_estimated_absorpt_t_max 0.751

loop_
_space_group_symop_operation_xyz
'x, y, z'
'-x, y, -z+1/2'
'x+1/2, y+1/2, z'
'-x+1/2, y+1/2, -z+1/2'
'-x, -y, -z'
'x, -y, z-1/2'
'-x+1/2, -y+1/2, -z'
'x+1/2, -y+1/2, z-1/2'

loop_
_atom_site_label
_atom_site_type_symbol
_atom_site_fract_x
_atom_site_fract_y
_atom_site_fract_z
_atom_site_U_iso_or_equiv
_atom_site_adp_type
_atom_site_occupancy
_atom_site_site_symmetry_order
_atom_site_calc_flag
_atom_site_refinement_flags_posn
_atom_site_refinement_flags_adp
_atom_site_refinement_flags_occupancy
_atom_site_disorder_assembly
_atom_site_disorder_group
C1 C 0.2917(2) 0.2898(3) 0.19225(12) 0.0403(15) Uani 1 1 d . . . . .
H1A H 0.293023 0.249442 0.177284 0.048 Uiso 1 1 calc R U . . .
H1B H 0.327603 0.297508 0.205298 0.048 Uiso 1 1 calc R U . . .
C2 C 0.2509(2) 0.2728(3) 0.20838(12) 0.0386(15) Uani 1 1 d . . . . .
C3 C 0.2104(3) 0.2179(3) 0.19833(13) 0.0457(16) Uani 1 1 d . . . . .
H3 H 0.209180 0.190908 0.180554 0.055 Uiso 1 1 calc R U . . .
C4 C 0.1725(3) 0.2016(4) 0.21301(15) 0.0539(18) Uani 1 1 d . . . . .
H4 H 0.145476 0.164207 0.205107 0.065 Uiso 1 1 calc R U . . .
C5 C 0.1724(3) 0.2383(4) 0.23928(15) 0.0485(17) Uani 1 1 d . . . . .
C6 C 0.1317(3) 0.2181(5) 0.25638(17) 0.077(2) Uani 1 1 d . . . . .
H6A H 0.138219 0.250111 0.274172 0.116 Uiso 1 1 calc R U . . .
H6B H 0.095827 0.228936 0.244364 0.116 Uiso 1 1 calc R U . . .
H6C H 0.134607 0.162069 0.261647 0.116 Uiso 1 1 calc R U . . .
C7 C 0.2113(3) 0.2952(4) 0.24939(14) 0.0542(18) Uani 1 1 d . . . . .
H7 H 0.211668 0.322862 0.266937 0.065 Uiso 1 1 calc R U . . .
C8 C 0.2493(2) 0.3120(4) 0.23436(13) 0.0453(16) Uani 1 1 d . . . . .
H8 H 0.275187 0.351340 0.241769 0.054 Uiso 1 1 calc R U . . .
C11 C 0.2882(2) 0.5453(4) 0.19305(12) 0.0444(16) Uani 1 1 d . . . . .
H11A H 0.315446 0.567146 0.183759 0.053 Uiso 1 1 calc R U . . .
H11B H 0.260585 0.585344 0.193434 0.053 Uiso 1 1 calc R U . . .
C12 C 0.3110(2) 0.5111(3) 0.22167(13) 0.0412(15) Uani 1 1 d . . . . .
C13 C 0.3519(2) 0.4565(4) 0.22535(13) 0.0447(16) Uani 1 1 d . . . . .
H13 H 0.365849 0.443837 0.209078 0.054 Uiso 1 1 calc R U . . .
C14 C 0.3737(3) 0.4188(4) 0.25239(14) 0.0520(18) Uani 1 1 d . . . . .
H14 H 0.402300 0.382706 0.254038 0.062 Uiso 1 1 calc R U . . .
C15 C 0.3538(3) 0.4342(4) 0.27623(13) 0.056(2) Uani 1 1 d . . . . .
C16 C 0.3746(4) 0.3930(5) 0.30479(14) 0.089(3) Uani 1 1 d . . . . .
H16A H 0.403634 0.357590 0.303256 0.134 Uiso 1 1 calc R U . . .
H16B H 0.387769 0.432161 0.320111 0.134 Uiso 1 1 calc R U . . .
H16C H 0.345848 0.362381 0.309693 0.134 Uiso 1 1 calc R U . . .
C17 C 0.3128(3) 0.4872(4) 0.27249(16) 0.065(2) Uani 1 1 d . . . . .
H17 H 0.298685 0.499340 0.288749 0.078 Uiso 1 1 calc R U . . .
C18 C 0.2910(3) 0.5240(4) 0.24607(14) 0.0533(18) Uani 1 1 d . . . . .
H18 H 0.261763 0.558906 0.244586 0.064 Uiso 1 1 calc R U . . .
C21 C 0.1523(2) 0.3938(3) 0.16275(13) 0.0409(15) Uani 1 1 d . . . . .
H21A H 0.132170 0.399301 0.142127 0.049 Uiso 1 1 calc R U . . .
H21B H 0.143458 0.343533 0.171128 0.049 Uiso 1 1 calc R U . . .
C22 C 0.1482(2) 0.4633(3) 0.18088(13) 0.0379(14) Uani 1 1 d . . . . .
C23 C 0.1491(3) 0.4577(5) 0.21019(14) 0.062(2) Uani 1 1 d . . . . .
H23 H 0.149572 0.406877 0.218725 0.074 Uiso 1 1 calc R U . . .
C24 C 0.1492(3) 0.5234(5) 0.22751(15) 0.077(2) Uani 1 1 d . . . . .
H24 H 0.150506 0.516394 0.247634 0.092 Uiso 1 1 calc R U . . .
C25 C 0.1476(3) 0.5991(4) 0.21644(16) 0.057(2) Uani 1 1 d . . . . .
C26 C 0.1482(3) 0.6701(5) 0.23616(17) 0.091(3) Uani 1 1 d . . . . .
H26A H 0.148237 0.652100 0.255893 0.137 Uiso 1 1 calc R U . . .
H26B H 0.180289 0.701419 0.236850 0.137 Uiso 1 1 calc R U . . .
H26C H 0.116585 0.702461 0.228458 0.137 Uiso 1 1 calc R U . . .
C27 C 0.1474(3) 0.6061(4) 0.18790(15) 0.0546(18) Uani 1 1 d . . . . .
H27 H 0.146667 0.657188 0.179602 0.066 Uiso 1 1 calc R U . . .
C28 C 0.1483(2) 0.5409(4) 0.17046(14) 0.0480(16) Uani 1 1 d . . . . .
H28 H 0.148898 0.548848 0.150625 0.058 Uiso 1 1 calc R U . . .
C31 C 0.2606(2) 0.3524(3) 0.11742(10) 0.0276(12) Uani 1 1 d . . . . .
C32 C 0.2212(2) 0.4125(3) 0.10812(10) 0.0280(12) Uani 1 1 d . . . . .
C33 C 0.2469(2) 0.4865(3) 0.11407(11) 0.0315(13) Uani 1 1 d . . . . .
C34 C 0.3022(2) 0.4734(3) 0.12632(11) 0.0284(13) Uani 1 1 d . . . . .
C35 C 0.3108(2) 0.3905(3) 0.12855(11) 0.0281(13) Uani 1 1 d . . . . .
C36 C 0.2512(2) 0.2662(3) 0.11331(10) 0.0280(12) Uani 1 1 d . . . . .
C37 C 0.2864(2) 0.2195(3) 0.10295(11) 0.0351(14) Uani 1 1 d . . . . .
H37 H 0.317960 0.242604 0.099778 0.042 Uiso 1 1 calc R U . . .
C38 C 0.2770(2) 0.1401(3) 0.09707(12) 0.0413(15) Uani 1 1 d . . . . .
C39 C 0.3165(3) 0.0930(4) 0.08475(16) 0.0580(19) Uani 1 1 d D . . . .
C40 C 0.2877(13) 0.063(2) 0.0549(5) 0.097(3) Uani 0.245(7) 1 d D . P A 2
H40A H 0.312386 0.032291 0.046507 0.145 Uiso 0.245(7) 1 calc R U P A 2
H40B H 0.257957 0.029228 0.056808 0.145 Uiso 0.245(7) 1 calc R U P A 2
H40C H 0.274058 0.107631 0.042158 0.145 Uiso 0.245(7) 1 calc R U P A 2
C41 C 0.3672(11) 0.1368(18) 0.0831(10) 0.097(3) Uani 0.245(7) 1 d D . P A 2
H41A H 0.385379 0.155829 0.102554 0.145 Uiso 0.245(7) 1 calc R U P A 2
H41B H 0.390831 0.100917 0.075868 0.145 Uiso 0.245(7) 1 calc R U P A 2
H41C H 0.358013 0.181644 0.069717 0.145 Uiso 0.245(7) 1 calc R U P A 2
C42 C 0.3323(16) 0.0183(15) 0.1027(7) 0.097(3) Uani 0.245(7) 1 d D . P A 2
H42A H 0.351500 0.032593 0.122650 0.145 Uiso 0.245(7) 1 calc R U P A 2
H42B H 0.300288 -0.011628 0.103379 0.145 Uiso 0.245(7) 1 calc R U P A 2
H42C H 0.355402 -0.014023 0.093771 0.145 Uiso 0.245(7) 1 calc R U P A 2
C40' C 0.3150(5) 0.1265(6) 0.0546(2) 0.097(3) Uani 0.755(7) 1 d D . P A 1
H40D H 0.278893 0.121836 0.042124 0.145 Uiso 0.755(7) 1 calc R U P A 1
H40E H 0.325440 0.182223 0.056419 0.145 Uiso 0.755(7) 1 calc R U P A 1
H40F H 0.339813 0.097140 0.045839 0.145 Uiso 0.755(7) 1 calc R U P A 1
C41' C 0.3716(5) 0.0988(6) 0.1050(3) 0.097(3) Uani 0.755(7) 1 d D . P A 1
H41D H 0.396796 0.068304 0.096857 0.145 Uiso 0.755(7) 1 calc R U P A 1
H41E H 0.382826 0.154122 0.106960 0.145 Uiso 0.755(7) 1 calc R U P A 1
H41F H 0.370969 0.077659 0.124208 0.145 Uiso 0.755(7) 1 calc R U P A 1
C42' C 0.3008(5) 0.0062(5) 0.0793(3) 0.097(3) Uani 0.755(7) 1 d D . P A 1
H42D H 0.265143 0.002759 0.066224 0.145 Uiso 0.755(7) 1 calc R U P A 1
H42E H 0.326423 -0.020381 0.070324 0.145 Uiso 0.755(7) 1 calc R U P A 1
H42F H 0.300808 -0.019416 0.097934 0.145 Uiso 0.755(7) 1 calc R U P A 1
C43 C 0.2308(2) 0.1079(3) 0.10176(13) 0.0396(15) Uani 1 1 d . . . . .
H43 H 0.224022 0.053288 0.098118 0.048 Uiso 1 1 calc R U . . .
C44 C 0.1938(2) 0.1531(3) 0.11168(12) 0.0356(14) Uani 1 1 d . . . . .
C45 C 0.1403(2) 0.1155(4) 0.11442(13) 0.0419(15) Uani 1 1 d . . . . .
C46 C 0.1517(3) 0.0538(4) 0.13911(15) 0.0547(18) Uani 1 1 d . . . . .
H46A H 0.176748 0.014418 0.135150 0.082 Uiso 1 1 calc R U . . .
H46B H 0.167336 0.080007 0.157741 0.082 Uiso 1 1 calc R U . . .
H46C H 0.118459 0.027891 0.140146 0.082 Uiso 1 1 calc R U . . .
C47 C 0.1143(3) 0.0731(4) 0.08541(16) 0.078(2) Uani 1 1 d . . . . .
H47A H 0.139013 0.033727 0.081129 0.117 Uiso 1 1 calc R U . . .
H47B H 0.081479 0.046972 0.087189 0.117 Uiso 1 1 calc R U . . .
H47C H 0.105885 0.111817 0.069531 0.117 Uiso 1 1 calc R U . . .
C48 C 0.1013(2) 0.1766(4) 0.12080(16) 0.061(2) Uani 1 1 d . . . . .
H48A H 0.093824 0.216075 0.105151 0.091 Uiso 1 1 calc R U . . .
H48B H 0.068084 0.150488 0.121865 0.091 Uiso 1 1 calc R U . . .
H48C H 0.116962 0.202604 0.139460 0.091 Uiso 1 1 calc R U . . .
C49 C 0.2047(2) 0.2318(3) 0.11782(11) 0.0304(13) Uani 1 1 d . . . . .
H49 H 0.180463 0.262978 0.125195 0.037 Uiso 1 1 calc R U . . .
C50 C 0.1665(2) 0.4010(3) 0.08928(11) 0.0271(13) Uani 1 1 d . . . . .
C51 C 0.1576(2) 0.3484(3) 0.06560(11) 0.0326(13) Uani 1 1 d . . . . .
H51 H 0.186494 0.317951 0.062437 0.039 Uiso 1 1 calc R U . . .
C52 C 0.1082(2) 0.3398(3) 0.04693(12) 0.0390(15) Uani 1 1 d . . . . .
C53 C 0.0985(3) 0.2863(4) 0.01964(13) 0.0583(19) Uani 1 1 d . . . . .
C54 C 0.1473(3) 0.2350(5) 0.01969(16) 0.088(3) Uani 1 1 d . . . . .
H54A H 0.155488 0.202034 0.037280 0.132 Uiso 1 1 calc R U . . .
H54B H 0.139708 0.201206 0.002325 0.132 Uiso 1 1 calc R U . . .
H54C H 0.177831 0.268902 0.019516 0.132 Uiso 1 1 calc R U . . .
C55 C 0.0849(4) 0.3383(5) -0.00763(15) 0.109(4) Uani 1 1 d . . . . .
H55A H 0.053662 0.370724 -0.007357 0.164 Uiso 1 1 calc R U . . .
H55B H 0.115177 0.372652 -0.007916 0.164 Uiso 1 1 calc R U . . .
H55C H 0.077054 0.304955 -0.025107 0.164 Uiso 1 1 calc R U . . .
C56 C 0.0505(3) 0.2305(4) 0.01875(16) 0.084(3) Uani 1 1 d . . . . .
H56A H 0.058426 0.196578 0.036078 0.127 Uiso 1 1 calc R U . . .
H56B H 0.018696 0.261966 0.018497 0.127 Uiso 1 1 calc R U . . .
H56C H 0.044301 0.197805 0.001134 0.127 Uiso 1 1 calc R U . . .
C57 C 0.0663(3) 0.3844(4) 0.05155(13) 0.0468(17) Uani 1 1 d . . . . .
H57 H 0.032027 0.377701 0.038820 0.056 Uiso 1 1 calc R U . . .
C58 C 0.0727(2) 0.4385(3) 0.07419(13) 0.0417(15) Uani 1 1 d . . . . .
C59 C 0.0268(3) 0.4849(6) 0.0798(2) 0.1010(16) Uani 1 1 d . . . . .
C60 C 0.0137(3) 0.4580(6) 0.10828(19) 0.1010(16) Uani 1 1 d . . . . .
H60A H 0.005145 0.401594 0.107040 0.152 Uiso 1 1 calc R U . . .
H60B H 0.044603 0.467215 0.124672 0.152 Uiso 1 1 calc R U . . .
H60C H -0.016815 0.487847 0.111338 0.152 Uiso 1 1 calc R U . . .
C61 C -0.0252(3) 0.4738(5) 0.0557(2) 0.1010(16) Uani 1 1 d . . . . .
H61A H -0.033412 0.417496 0.053135 0.152 Uiso 1 1 calc R U . . .
H61B H -0.054477 0.500937 0.061493 0.152 Uiso 1 1 calc R U . . .
H61C H -0.020678 0.496066 0.037332 0.152 Uiso 1 1 calc R U . . .
C62 C 0.0392(3) 0.5701(5) 0.0837(2) 0.1010(16) Uani 1 1 d . . . . .
H62A H 0.008269 0.598131 0.087299 0.152 Uiso 1 1 calc R U . . .
H62B H 0.069760 0.577524 0.100404 0.152 Uiso 1 1 calc R U . . .
H62C H 0.047622 0.591047 0.066027 0.152 Uiso 1 1 calc R U . . .
C63 C 0.1231(2) 0.4456(3) 0.09238(12) 0.0346(14) Uani 1 1 d . . . . .
H63 H 0.128466 0.482903 0.107823 0.041 Uiso 1 1 calc R U . . .
C64 C 0.2231(2) 0.5635(3) 0.10269(12) 0.0333(14) Uani 1 1 d . . . . .
C65 C 0.1992(2) 0.5697(3) 0.07289(13) 0.0420(16) Uani 1 1 d . . . . .
H65 H 0.196513 0.524101 0.060949 0.050 Uiso 1 1 calc R U . . .
C66 C 0.1791(3) 0.6414(4) 0.06014(14) 0.0506(18) Uani 1 1 d . . . . .
C67 C 0.1552(4) 0.6490(6) 0.02741(19) 0.1105(18) Uani 1 1 d . . . . .
C68 C 0.1438(4) 0.5700(5) 0.01233(19) 0.1105(18) Uani 1 1 d . . . . .
H68A H 0.128534 0.578169 -0.008591 0.166 Uiso 1 1 calc R U . . .
H68B H 0.176955 0.539904 0.015103 0.166 Uiso 1 1 calc R U . . .
H68C H 0.118458 0.540653 0.020701 0.166 Uiso 1 1 calc R U . . .
C69 C 0.1027(4) 0.6959(6) 0.02128(17) 0.1105(18) Uani 1 1 d . . . . .
H69A H 0.109072 0.747480 0.030847 0.166 Uiso 1 1 calc R U . . .
H69B H 0.089354 0.703204 0.000171 0.166 Uiso 1 1 calc R U . . .
H69C H 0.076367 0.666797 0.028935 0.166 Uiso 1 1 calc R U . . .
C70 C 0.1950(4) 0.6951(6) 0.01462(17) 0.1105(18) Uani 1 1 d . . . . .
H70A H 0.202238 0.746227 0.024491 0.166 Uiso 1 1 calc R U . . .
H70B H 0.228243 0.665179 0.017490 0.166 Uiso 1 1 calc R U . . .
H70C H 0.180037 0.703557 -0.006313 0.166 Uiso 1 1 calc R U . . .
C71 C 0.1842(3) 0.7055(4) 0.07825(15) 0.0567(19) Uani 1 1 d . . . . .
H71 H 0.170387 0.754439 0.069931 0.068 Uiso 1 1 calc R U . . .
C72 C 0.2082(3) 0.7038(3) 0.10803(15) 0.0513(18) Uani 1 1 d . . . . .
C73 C 0.2128(4) 0.7767(5) 0.1268(2) 0.0993(16) Uani 1 1 d . . . . .
C74 C 0.2326(4) 0.8469(4) 0.11234(19) 0.0993(16) Uani 1 1 d . . . . .
H74A H 0.212347 0.850545 0.091937 0.149 Uiso 1 1 calc R U . . .
H74B H 0.227763 0.895342 0.122687 0.149 Uiso 1 1 calc R U . . .
H74C H 0.270465 0.839847 0.113058 0.149 Uiso 1 1 calc R U . . .
C75 C 0.1555(4) 0.8018(4) 0.12784(19) 0.0993(16) Uani 1 1 d . . . . .
H75A H 0.133894 0.809487 0.107887 0.149 Uiso 1 1 calc R U . . .
H75B H 0.139512 0.760571 0.137474 0.149 Uiso 1 1 calc R U . . .
H75C H 0.157071 0.851227 0.138778 0.149 Uiso 1 1 calc R U . . .
C76 C 0.2415(4) 0.7669(5) 0.15783(19) 0.0993(16) Uani 1 1 d . . . . .
H76A H 0.242232 0.817413 0.168032 0.149 Uiso 1 1 calc R U . . .
H76B H 0.223203 0.727462 0.167004 0.149 Uiso 1 1 calc R U . . .
H76C H 0.278006 0.749511 0.158973 0.149 Uiso 1 1 calc R U . . .
C77 C 0.2275(2) 0.6308(3) 0.12020(13) 0.0399(15) Uani 1 1 d . . . . .
H77 H 0.243728 0.627076 0.140504 0.048 Uiso 1 1 calc R U . . .
C78 C 0.3456(2) 0.5324(3) 0.13121(11) 0.0322(13) Uani 1 1 d . . . . .
C79 C 0.3456(2) 0.5924(3) 0.11050(12) 0.0387(15) Uani 1 1 d . . . . .
H79 H 0.316138 0.597081 0.094047 0.046 Uiso 1 1 calc R U . . .
C80 C 0.3878(3) 0.6445(3) 0.11379(13) 0.0453(16) Uani 1 1 d . . . . .
C81 C 0.3876(3) 0.7089(5) 0.09101(18) 0.0948(15) Uani 1 1 d D . . . .
C82 C 0.3356(3) 0.7169(5) 0.06835(18) 0.0948(15) Uani 1 1 d D . . . .
H82A H 0.306587 0.724528 0.078078 0.142 Uiso 1 1 calc R U . . .
H82B H 0.337379 0.762365 0.055817 0.142 Uiso 1 1 calc R U . . .
H82C H 0.329025 0.668946 0.056425 0.142 Uiso 1 1 calc R U . . .
C83 C 0.4337(3) 0.6969(5) 0.07652(18) 0.0948(15) Uani 1 1 d D . . . .
H83A H 0.467080 0.691909 0.091609 0.142 Uiso 1 1 calc R U . . .
H83B H 0.427681 0.648881 0.064640 0.142 Uiso 1 1 calc R U . . .
H83C H 0.436035 0.742300 0.064032 0.142 Uiso 1 1 calc R U . . .
C84 C 0.3979(3) 0.7893(5) 0.10658(18) 0.0948(15) Uani 1 1 d D . . . .
H84A H 0.431469 0.787208 0.121624 0.142 Uiso 1 1 calc R U . . .
H84B H 0.400133 0.830384 0.092320 0.142 Uiso 1 1 calc R U . . .
H84C H 0.368672 0.801525 0.115705 0.142 Uiso 1 1 calc R U . . .
C85 C 0.4311(2) 0.6352(4) 0.13780(13) 0.0455(16) Uani 1 1 d . . . . .
H85 H 0.460468 0.670071 0.139906 0.055 Uiso 1 1 calc R U . . .
C86 C 0.4330(2) 0.5775(3) 0.15856(12) 0.0392(14) Uani 1 1 d . . . . .
C87 C 0.4803(3) 0.5695(6) 0.18490(18) 0.0904(15) Uani 1 1 d . . . . .
C88 C 0.4722(3) 0.6292(6) 0.20759(16) 0.0904(15) Uani 1 1 d . . . . .
H88A H 0.438156 0.618979 0.212435 0.136 Uiso 1 1 calc R U . . .
H88B H 0.501231 0.624260 0.225248 0.136 Uiso 1 1 calc R U . . .
H88C H 0.472141 0.682590 0.199666 0.136 Uiso 1 1 calc R U . . .
C89 C 0.5321(3) 0.5853(5) 0.17762(17) 0.0904(15) Uani 1 1 d . . . . .
H89A H 0.537431 0.547012 0.163036 0.136 Uiso 1 1 calc R U . . .
H89B H 0.531936 0.638716 0.169729 0.136 Uiso 1 1 calc R U . . .
H89C H 0.561026 0.580385 0.195311 0.136 Uiso 1 1 calc R U . . .
C90 C 0.4848(3) 0.4881(5) 0.19907(16) 0.0904(15) Uani 1 1 d . . . . .
H90A H 0.451372 0.475302 0.204253 0.136 Uiso 1 1 calc R U . . .
H90B H 0.491895 0.448709 0.185324 0.136 Uiso 1 1 calc R U . . .
H90C H 0.514013 0.488147 0.216744 0.136 Uiso 1 1 calc R U . . .
C91 C 0.3901(2) 0.5261(3) 0.15472(12) 0.0356(14) Uani 1 1 d . . . . .
H91 H 0.391029 0.485217 0.168608 0.043 Uiso 1 1 calc R U . . .
C92 C 0.3650(2) 0.3543(3) 0.13311(11) 0.0331(14) Uani 1 1 d . . . . .
C93 C 0.3942(2) 0.3740(3) 0.11311(12) 0.0335(13) Uani 1 1 d . . . . .
H93 H 0.378868 0.408486 0.097461 0.040 Uiso 1 1 calc R U . . .
C94 C 0.4448(2) 0.3449(3) 0.11523(12) 0.0396(15) Uani 1 1 d . . . . .
C95 C 0.4776(3) 0.3677(4) 0.09370(14) 0.0543(18) Uani 1 1 d D . . . .
C96 C 0.4463(5) 0.4079(8) 0.0666(3) 0.076(2) Uani 0.553(6) 1 d D . P B 2
H96A H 0.415519 0.375341 0.057376 0.113 Uiso 0.553(6) 1 calc R U P B 2
H96B H 0.433997 0.459366 0.071732 0.113 Uiso 0.553(6) 1 calc R U P B 2
H96C H 0.468947 0.415282 0.052904 0.113 Uiso 0.553(6) 1 calc R U P B 2
C97 C 0.5262(5) 0.4122(9) 0.1099(3) 0.076(2) Uani 0.553(6) 1 d D . P B 2
H97A H 0.544340 0.382217 0.127187 0.113 Uiso 0.553(6) 1 calc R U P B 2
H97B H 0.550434 0.419666 0.097055 0.113 Uiso 0.553(6) 1 calc R U P B 2
H97C H 0.515483 0.463750 0.115884 0.113 Uiso 0.553(6) 1 calc R U P B 2
C98 C 0.4976(6) 0.2898(7) 0.0811(3) 0.076(2) Uani 0.553(6) 1 d D . P B 2
H98A H 0.518859 0.258463 0.097191 0.113 Uiso 0.553(6) 1 calc R U P B 2
H98B H 0.466799 0.258927 0.070685 0.113 Uiso 0.553(6) 1 calc R U P B 2
H98C H 0.519426 0.303965 0.067570 0.113 Uiso 0.553(6) 1 calc R U P B 2
C96' C 0.4715(7) 0.4587(7) 0.0875(4) 0.076(2) Uani 0.447(6) 1 d D . P B 1
H96D H 0.487826 0.487968 0.105309 0.113 Uiso 0.447(6) 1 calc R U P B 1
H96E H 0.489226 0.472774 0.072046 0.113 Uiso 0.447(6) 1 calc R U P B 1
H96F H 0.433632 0.472180 0.081162 0.113 Uiso 0.447(6) 1 calc R U P B 1
C97' C 0.5371(5) 0.3573(12) 0.1043(4) 0.076(2) Uani 0.447(6) 1 d D . P B 1
H97D H 0.549408 0.382538 0.123482 0.113 Uiso 0.447(6) 1 calc R U P B 1
H97E H 0.545642 0.300972 0.106053 0.113 Uiso 0.447(6) 1 calc R U P B 1
H97F H 0.554748 0.381722 0.090417 0.113 Uiso 0.447(6) 1 calc R U P B 1
C98' C 0.4509(7) 0.3329(11) 0.0645(3) 0.076(2) Uani 0.447(6) 1 d D . P B 1
H98D H 0.412603 0.343709 0.060235 0.113 Uiso 0.447(6) 1 calc R U P B 1
H98E H 0.465875 0.356534 0.049351 0.113 Uiso 0.447(6) 1 calc R U P B 1
H98F H 0.456769 0.275784 0.064987 0.113 Uiso 0.447(6) 1 calc R U P B 1
C99 C 0.4661(2) 0.2941(4) 0.13833(13) 0.0455(16) Uani 1 1 d . . . . .
H99 H 0.500906 0.273832 0.140195 0.055 Uiso 1 1 calc R U . . .
C100 C 0.4379(2) 0.2720(4) 0.15887(13) 0.0446(16) Uani 1 1 d . . . . .
C101 C 0.4631(3) 0.2156(4) 0.18363(16) 0.064(2) Uani 1 1 d D . . . .
C102 C 0.4189(6) 0.1590(11) 0.1882(5) 0.100(3) Uani 0.488(11) 1 d D . P C 2
H10A H 0.433879 0.121941 0.203996 0.150 Uiso 0.488(11) 1 calc R U P C 2
H10B H 0.390387 0.189570 0.193353 0.150 Uiso 0.488(11) 1 calc R U P C 2
H10C H 0.404360 0.129595 0.170130 0.150 Uiso 0.488(11) 1 calc R U P C 2
C103 C 0.4793(8) 0.2680(10) 0.2113(3) 0.100(3) Uani 0.488(11) 1 d D . P C 2
H10D H 0.495837 0.235208 0.228184 0.150 Uiso 0.488(11) 1 calc R U P C 2
H10E H 0.504609 0.308287 0.208427 0.150 Uiso 0.488(11) 1 calc R U P C 2
H10F H 0.447511 0.293669 0.214876 0.150 Uiso 0.488(11) 1 calc R U P C 2
C104 C 0.5102(7) 0.1672(12) 0.1785(4) 0.100(3) Uani 0.488(11) 1 d D . P C 2
H10G H 0.523803 0.132867 0.195407 0.150 Uiso 0.488(11) 1 calc R U P C 2
H10H H 0.498278 0.134959 0.160939 0.150 Uiso 0.488(11) 1 calc R U P C 2
H10I H 0.538462 0.202972 0.176060 0.150 Uiso 0.488(11) 1 calc R U P C 2
C202 C 0.4281(7) 0.1898(13) 0.2037(4) 0.100(3) Uani 0.512(11) 1 d D . P C 1
H20A H 0.448244 0.153932 0.218647 0.150 Uiso 0.512(11) 1 calc R U P C 1
H20B H 0.417146 0.236195 0.213112 0.150 Uiso 0.512(11) 1 calc R U P C 1
H20C H 0.396516 0.162624 0.192184 0.150 Uiso 0.512(11) 1 calc R U P C 1
C203 C 0.5134(6) 0.2555(10) 0.2035(4) 0.100(3) Uani 0.512(11) 1 d D . P C 1
H20D H 0.537143 0.273108 0.191405 0.150 Uiso 0.512(11) 1 calc R U P C 1
H20E H 0.502549 0.301020 0.213418 0.150 Uiso 0.512(11) 1 calc R U P C 1
H20F H 0.532188 0.217515 0.218007 0.150 Uiso 0.512(11) 1 calc R U P C 1
C204 C 0.4841(8) 0.1419(10) 0.1701(4) 0.100(3) Uani 0.512(11) 1 d D . P C 1
H20G H 0.506534 0.159087 0.157253 0.150 Uiso 0.512(11) 1 calc R U P C 1
H20H H 0.505126 0.108883 0.185758 0.150 Uiso 0.512(11) 1 calc R U P C 1
H20I H 0.453924 0.111482 0.158756 0.150 Uiso 0.512(11) 1 calc R U P C 1
C105 C 0.3875(2) 0.3029(3) 0.15573(12) 0.0360(14) Uani 1 1 d . . . . .
H105 H 0.367650 0.288686 0.169407 0.043 Uiso 1 1 calc R U . . .
Th1 Th 0.24971(2) 0.41690(2) 0.17050(2) 0.03165(9) Uani 1 1 d . . . . .

loop_
_atom_site_aniso_label
_atom_site_aniso_U_11
_atom_site_aniso_U_22
_atom_site_aniso_U_33
_atom_site_aniso_U_23
_atom_site_aniso_U_13
_atom_site_aniso_U_12
C1 0.039(4) 0.046(4) 0.036(3) 0.007(3) 0.010(3) -0.003(3)
C2 0.043(4) 0.032(3) 0.038(3) 0.010(3) 0.005(3) 0.001(3)
C3 0.054(5) 0.042(4) 0.038(3) 0.003(3) 0.005(3) -0.015(3)
C4 0.055(5) 0.041(4) 0.060(5) 0.007(3) 0.003(4) -0.018(3)
C5 0.042(4) 0.046(4) 0.061(4) 0.018(4) 0.020(3) 0.007(3)
C6 0.057(5) 0.090(6) 0.093(6) 0.015(5) 0.035(5) -0.009(4)
C7 0.060(5) 0.051(4) 0.056(4) -0.007(3) 0.023(4) -0.008(4)
C8 0.040(4) 0.047(4) 0.048(4) -0.003(3) 0.009(3) -0.008(3)
C11 0.035(4) 0.052(4) 0.040(4) -0.004(3) -0.003(3) -0.001(3)
C12 0.033(4) 0.046(4) 0.042(4) -0.011(3) 0.003(3) -0.010(3)
C13 0.035(4) 0.062(4) 0.036(4) 0.000(3) 0.008(3) -0.013(3)
C14 0.036(4) 0.064(4) 0.050(4) 0.007(4) 0.000(3) -0.013(3)
C15 0.071(6) 0.064(5) 0.028(4) -0.002(3) 0.004(3) -0.029(4)
C16 0.130(8) 0.092(6) 0.036(4) 0.004(4) 0.002(5) -0.031(6)
C17 0.084(6) 0.068(5) 0.049(5) -0.022(4) 0.027(4) -0.027(5)
C18 0.045(5) 0.066(5) 0.050(4) -0.018(4) 0.013(3) -0.016(4)
C21 0.036(4) 0.039(3) 0.051(4) 0.002(3) 0.015(3) 0.002(3)
C22 0.023(4) 0.047(4) 0.044(4) 0.006(3) 0.007(3) -0.001(3)
C23 0.069(5) 0.072(5) 0.042(4) 0.014(4) 0.009(4) 0.003(4)
C24 0.098(7) 0.095(7) 0.035(4) -0.006(4) 0.012(4) -0.001(5)
C25 0.043(5) 0.069(5) 0.053(5) -0.022(4) 0.005(3) 0.005(4)
C26 0.082(7) 0.097(6) 0.085(6) -0.052(5) 0.000(5) 0.004(5)
C27 0.063(5) 0.041(4) 0.057(5) -0.008(3) 0.012(4) 0.008(3)
C28 0.053(5) 0.050(4) 0.044(4) 0.005(3) 0.017(3) 0.002(3)
C31 0.030(3) 0.032(3) 0.020(3) 0.003(2) 0.005(2) -0.002(3)
C32 0.026(3) 0.035(3) 0.023(3) -0.003(3) 0.006(2) -0.002(3)
C33 0.038(4) 0.030(3) 0.024(3) 0.000(2) 0.005(2) 0.002(3)
C34 0.027(3) 0.032(3) 0.024(3) 0.003(2) 0.002(2) -0.004(2)
C35 0.024(3) 0.038(3) 0.022(3) 0.006(2) 0.003(2) -0.001(2)
C36 0.026(3) 0.033(3) 0.024(3) 0.001(2) 0.003(2) 0.001(3)
C37 0.031(4) 0.038(3) 0.039(3) 0.001(3) 0.014(3) -0.003(3)
C38 0.045(4) 0.038(3) 0.044(4) -0.002(3) 0.017(3) 0.004(3)
C39 0.061(5) 0.042(4) 0.078(5) -0.018(4) 0.030(4) -0.003(4)
C40 0.121(7) 0.063(4) 0.129(7) -0.021(4) 0.073(5) 0.013(4)
C41 0.121(7) 0.063(4) 0.129(7) -0.021(4) 0.073(5) 0.013(4)
C42 0.121(7) 0.063(4) 0.129(7) -0.021(4) 0.073(5) 0.013(4)
C40' 0.121(7) 0.063(4) 0.129(7) -0.021(4) 0.073(5) 0.013(4)
C41' 0.121(7) 0.063(4) 0.129(7) -0.021(4) 0.073(5) 0.013(4)
C42' 0.121(7) 0.063(4) 0.129(7) -0.021(4) 0.073(5) 0.013(4)
C43 0.042(4) 0.023(3) 0.056(4) -0.002(3) 0.018(3) -0.003(3)
C44 0.033(4) 0.038(3) 0.034(3) 0.005(3) 0.004(3) -0.004(3)
C45 0.035(4) 0.045(3) 0.047(4) 0.001(3) 0.012(3) -0.020(3)
C46 0.050(5) 0.043(4) 0.074(5) 0.010(4) 0.019(4) -0.015(3)
C47 0.061(6) 0.097(6) 0.074(5) -0.012(5) 0.012(4) -0.040(5)
C48 0.032(4) 0.056(4) 0.094(6) 0.012(4) 0.014(4) -0.010(3)
C49 0.029(3) 0.030(3) 0.033(3) 0.006(2) 0.009(2) 0.003(2)
C50 0.022(3) 0.030(3) 0.029(3) 0.005(2) 0.007(2) 0.001(2)
C51 0.033(4) 0.036(3) 0.028(3) 0.002(3) 0.005(3) -0.001(3)
C52 0.038(4) 0.045(4) 0.030(3) -0.006(3) 0.000(3) -0.002(3)
C53 0.064(5) 0.066(4) 0.035(4) -0.016(3) -0.007(3) 0.001(4)
C54 0.084(6) 0.106(7) 0.072(5) -0.055(5) 0.014(5) -0.004(5)
C55 0.195(11) 0.091(6) 0.033(4) -0.004(4) 0.009(5) -0.015(7)
C56 0.074(6) 0.074(5) 0.086(6) -0.034(5) -0.018(4) -0.019(4)
C57 0.033(4) 0.057(4) 0.042(4) 0.008(3) -0.006(3) -0.010(3)
C58 0.027(4) 0.047(4) 0.046(4) 0.006(3) -0.002(3) 0.003(3)
C59 0.059(3) 0.123(4) 0.118(4) -0.009(4) 0.015(3) 0.034(3)
C60 0.059(3) 0.123(4) 0.118(4) -0.009(4) 0.015(3) 0.034(3)
C61 0.059(3) 0.123(4) 0.118(4) -0.009(4) 0.015(3) 0.034(3)
C62 0.059(3) 0.123(4) 0.118(4) -0.009(4) 0.015(3) 0.034(3)
C63 0.032(4) 0.037(3) 0.034(3) -0.002(3) 0.006(3) 0.001(3)
C64 0.027(4) 0.032(3) 0.036(3) 0.008(2) 0.000(3) 0.001(2)
C65 0.040(4) 0.038(4) 0.042(4) 0.009(3) -0.003(3) -0.003(3)
C66 0.046(4) 0.041(4) 0.057(4) 0.015(3) -0.002(3) -0.005(3)
C67 0.103(4) 0.129(4) 0.073(3) 0.034(3) -0.030(3) -0.010(3)
C68 0.103(4) 0.129(4) 0.073(3) 0.034(3) -0.030(3) -0.010(3)
C69 0.103(4) 0.129(4) 0.073(3) 0.034(3) -0.030(3) -0.010(3)
C70 0.103(4) 0.129(4) 0.073(3) 0.034(3) -0.030(3) -0.010(3)
C71 0.048(5) 0.050(4) 0.067(5) 0.028(4) 0.004(4) 0.013(3)
C72 0.053(5) 0.026(3) 0.076(5) 0.003(3) 0.017(4) 0.001(3)
C73 0.145(5) 0.054(3) 0.100(3) -0.006(3) 0.031(3) 0.009(3)
C74 0.145(5) 0.054(3) 0.100(3) -0.006(3) 0.031(3) 0.009(3)
C75 0.145(5) 0.054(3) 0.100(3) -0.006(3) 0.031(3) 0.009(3)
C76 0.145(5) 0.054(3) 0.100(3) -0.006(3) 0.031(3) 0.009(3)
C77 0.047(4) 0.031(3) 0.039(3) 0.005(3) 0.004(3) 0.002(3)
C78 0.030(4) 0.035(3) 0.030(3) -0.001(3) 0.003(2) -0.008(3)
C79 0.041(4) 0.038(3) 0.034(3) 0.006(3) 0.004(3) -0.002(3)
C80 0.047(4) 0.037(3) 0.049(4) 0.012(3) 0.007(3) -0.014(3)
C81 0.092(4) 0.088(3) 0.094(4) 0.044(3) 0.004(3) -0.023(3)
C82 0.092(4) 0.088(3) 0.094(4) 0.044(3) 0.004(3) -0.023(3)
C83 0.092(4) 0.088(3) 0.094(4) 0.044(3) 0.004(3) -0.023(3)
C84 0.092(4) 0.088(3) 0.094(4) 0.044(3) 0.004(3) -0.023(3)
C85 0.036(4) 0.048(4) 0.047(4) 0.003(3) 0.001(3) -0.017(3)
C86 0.036(4) 0.048(4) 0.035(3) 0.001(3) 0.011(3) -0.006(3)
C87 0.054(3) 0.134(4) 0.070(3) 0.013(3) -0.010(2) -0.003(3)
C88 0.054(3) 0.134(4) 0.070(3) 0.013(3) -0.010(2) -0.003(3)
C89 0.054(3) 0.134(4) 0.070(3) 0.013(3) -0.010(2) -0.003(3)
C90 0.054(3) 0.134(4) 0.070(3) 0.013(3) -0.010(2) -0.003(3)
C91 0.027(4) 0.043(3) 0.034(3) 0.002(3) 0.002(3) -0.008(3)
C92 0.030(4) 0.035(3) 0.031(3) 0.005(3) 0.002(3) -0.008(3)
C93 0.026(4) 0.041(3) 0.032(3) 0.004(3) 0.006(3) -0.002(3)
C94 0.032(4) 0.053(4) 0.035(3) 0.002(3) 0.009(3) -0.009(3)
C95 0.039(4) 0.071(5) 0.056(4) -0.001(4) 0.018(3) -0.004(4)
C96 0.074(5) 0.091(6) 0.077(5) -0.010(4) 0.048(4) -0.014(4)
C97 0.074(5) 0.091(6) 0.077(5) -0.010(4) 0.048(4) -0.014(4)
C98 0.074(5) 0.091(6) 0.077(5) -0.010(4) 0.048(4) -0.014(4)
C96' 0.074(5) 0.091(6) 0.077(5) -0.010(4) 0.048(4) -0.014(4)
C97' 0.074(5) 0.091(6) 0.077(5) -0.010(4) 0.048(4) -0.014(4)
C98' 0.074(5) 0.091(6) 0.077(5) -0.010(4) 0.048(4) -0.014(4)
C99 0.025(4) 0.053(4) 0.058(4) -0.001(3) 0.010(3) 0.006(3)
C100 0.036(4) 0.051(4) 0.047(4) 0.011(3) 0.010(3) 0.004(3)
C101 0.048(5) 0.064(5) 0.074(5) 0.027(4) 0.003(4) 0.012(4)
C102 0.078(7) 0.125(7) 0.095(7) 0.054(5) 0.016(6) 0.050(5)
C103 0.078(7) 0.125(7) 0.095(7) 0.054(5) 0.016(6) 0.050(5)
C104 0.078(7) 0.125(7) 0.095(7) 0.054(5) 0.016(6) 0.050(5)
C202 0.078(7) 0.125(7) 0.095(7) 0.054(5) 0.016(6) 0.050(5)
C203 0.078(7) 0.125(7) 0.095(7) 0.054(5) 0.016(6) 0.050(5)
C204 0.078(7) 0.125(7) 0.095(7) 0.054(5) 0.016(6) 0.050(5)
C105 0.023(4) 0.045(3) 0.042(3) 0.013(3) 0.013(3) 0.006(3)
Th1 0.02996(14) 0.03581(13) 0.02800(12) 0.00047(10) 0.00475(8) 0.00033(11)

loop_
_atom_type_symbol
_atom_type_description
_atom_type_scat_dispersion_real
_atom_type_scat_dispersion_imag
_atom_type_scat_source
C C 0.0033 0.0016 'International Tables Vol C Tables 4.2.6.8 and 6.1.1.4'
H H 0.0000 0.0000 'International Tables Vol C Tables 4.2.6.8 and 6.1.1.4'
Th Th -7.2400 8.8979 'International Tables Vol C Tables 4.2.6.8 and 6.1.1.4'

loop_
_geom_angle_atom_site_label_1
_geom_angle_atom_site_label_2
_geom_angle_atom_site_label_3
_geom_angle
C2 C1 Th1 94.8(3)
C3 C2 C8 115.5(6)
C3 C2 C1 122.0(6)
C8 C2 C1 122.5(5)
C3 C2 Th1 116.1(4)
C8 C2 Th1 97.8(3)
C1 C2 Th1 56.1(3)
C4 C3 C2 122.6(6)
C3 C4 C5 121.5(6)
C4 C5 C7 117.2(6)
C4 C5 C6 121.8(6)
C7 C5 C6 120.9(6)
C8 C7 C5 121.0(6)
C7 C8 C2 122.0(6)
C12 C11 Th1 94.4(4)
C13 C12 C18 115.5(6)
C13 C12 C11 120.5(6)
C18 C12 C11 123.8(6)
C13 C12 Th1 89.1(4)
C18 C12 Th1 121.3(4)
C11 C12 Th1 56.7(3)
C12 C13 C14 122.6(6)
C15 C14 C13 120.5(7)
C17 C15 C14 116.9(7)
C17 C15 C16 121.3(7)
C14 C15 C16 121.7(8)
C15 C17 C18 123.0(7)
C17 C18 C12 121.4(7)
C22 C21 Th1 90.1(3)
C23 C22 C28 114.5(6)
C23 C22 C21 122.6(6)
C28 C22 C21 122.6(5)
C23 C22 Th1 110.9(4)
C28 C22 Th1 96.7(4)
C21 C22 Th1 59.3(3)
C22 C23 C24 122.2(7)
C23 C24 C25 122.0(7)
C27 C25 C24 116.7(6)
C27 C25 C26 122.6(7)
C24 C25 C26 120.6(7)
C25 C27 C28 121.9(7)
C27 C28 C22 122.6(6)
C35 C31 C32 107.8(4)
C35 C31 C36 126.6(5)
C32 C31 C36 125.3(5)
C35 C31 Th1 77.1(3)
C32 C31 Th1 77.1(3)
C36 C31 Th1 116.8(3)
C33 C32 C31 107.7(5)
C33 C32 C50 124.5(5)
C31 C32 C50 126.3(5)
C33 C32 Th1 77.4(3)
C31 C32 Th1 73.6(3)
C50 C32 Th1 125.9(3)
C32 C33 C34 108.7(4)
C32 C33 C64 124.9(5)
C34 C33 C64 124.8(5)
C32 C33 Th1 74.1(3)
C34 C33 Th1 76.5(3)
C64 C33 Th1 127.2(4)
C35 C34 C33 107.9(4)
C35 C34 C78 123.8(5)
C33 C34 C78 127.5(5)
C35 C34 Th1 73.4(3)
C33 C34 Th1 75.2(3)
C78 C34 Th1 125.4(3)
C34 C35 C31 107.8(5)
C34 C35 C92 122.7(5)
C31 C35 C92 127.0(5)
C34 C35 Th1 78.0(3)
C31 C35 Th1 73.6(3)
C92 C35 Th1 128.5(3)
C37 C36 C49 118.7(5)
C37 C36 C31 120.6(5)
C49 C36 C31 120.6(5)
C36 C37 C38 121.9(5)
C43 C38 C37 118.1(5)
C43 C38 C39 122.9(5)
C37 C38 C39 118.9(6)
C40 C39 C38 107.9(14)
C41' C39 C38 110.1(6)
C40 C39 C42 104(2)
C38 C39 C42 109.7(13)
C41' C39 C40' 111.7(8)
C38 C39 C40' 107.1(6)
C40 C39 C41 111(2)
C38 C39 C41 115.6(12)
C42 C39 C41 108(2)
C41' C39 C42' 109.8(8)
C38 C39 C42' 113.0(6)
C40' C39 C42' 104.9(8)
C38 C43 C44 121.9(5)
C49 C44 C43 118.6(5)
C49 C44 C45 121.3(5)
C43 C44 C45 120.0(5)
C48 C45 C46 109.1(5)
C48 C45 C47 108.9(6)
C46 C45 C47 108.5(5)
C48 C45 C44 112.4(5)
C46 C45 C44 109.3(5)
C47 C45 C44 108.7(5)
C44 C49 C36 120.8(5)
C63 C50 C51 116.7(5)
C63 C50 C32 122.8(5)
C51 C50 C32 120.3(5)
C52 C51 C50 121.5(5)
C51 C52 C57 119.1(5)
C51 C52 C53 122.2(6)
C57 C52 C53 118.5(5)
C55 C53 C54 110.4(7)
C55 C53 C52 108.7(6)
C54 C53 C52 111.4(5)
C55 C53 C56 108.1(6)
C54 C53 C56 107.9(6)
C52 C53 C56 110.3(6)
C52 C57 C58 122.1(5)
C63 C58 C57 117.0(6)
C63 C58 C59 120.9(6)
C57 C58 C59 122.0(6)
C62 C59 C58 112.1(8)
C62 C59 C60 105.5(8)
C58 C59 C60 110.6(7)
C62 C59 C61 109.4(8)
C58 C59 C61 113.1(7)
C60 C59 C61 105.6(8)
C58 C63 C50 123.5(5)
C65 C64 C77 119.2(5)
C65 C64 C33 118.2(5)
C77 C64 C33 122.4(5)
C64 C65 C66 121.7(6)
C71 C66 C65 116.9(6)
C71 C66 C67 121.3(7)
C65 C66 C67 121.7(7)
C68 C67 C66 112.8(7)
C68 C67 C70 109.9(9)
C66 C67 C70 107.3(7)
C68 C67 C69 107.8(8)
C66 C67 C69 110.8(8)
C70 C67 C69 108.1(8)
C66 C71 C72 124.4(6)
C71 C72 C77 117.3(6)
C71 C72 C73 121.9(6)
C77 C72 C73 120.8(6)
C76 C73 C72 116.0(7)
C76 C73 C74 112.9(8)
C72 C73 C74 111.3(7)
C76 C73 C75 104.7(8)
C72 C73 C75 107.6(8)
C74 C73 C75 103.2(7)
C64 C77 C72 120.5(5)
C91 C78 C79 117.9(5)
C91 C78 C34 121.4(5)
C79 C78 C34 120.4(5)
C80 C79 C78 121.0(5)
C79 C80 C85 118.3(5)
C79 C80 C81 120.6(6)
C85 C80 C81 121.0(6)
C82 C81 C83 110.8(7)
C82 C81 C80 114.3(6)
C83 C81 C80 110.4(6)
C82 C81 C84 106.3(7)
C83 C81 C84 105.5(7)
C80 C81 C84 109.0(6)
C86 C85 C80 122.7(5)
C85 C86 C91 117.7(5)
C85 C86 C87 121.7(6)
C91 C86 C87 120.6(6)
C89 C87 C88 109.2(7)
C89 C87 C86 112.8(7)
C88 C87 C86 107.0(7)
C89 C87 C90 106.7(7)
C88 C87 C90 107.5(7)
C86 C87 C90 113.4(7)
C86 C91 C78 122.3(5)
C93 C92 C105 118.6(5)
C93 C92 C35 116.7(5)
C105 C92 C35 124.7(5)
C94 C93 C92 122.0(5)
C93 C94 C99 117.7(5)
C93 C94 C95 122.4(5)
C99 C94 C95 119.9(6)
C96 C95 C97 114.5(9)
C98' C95 C97' 117.7(10)
C98' C95 C94 107.7(7)
C96 C95 C94 114.2(7)
C97 C95 C94 108.8(7)
C97' C95 C94 116.0(8)
C98' C95 C96' 102.2(10)
C97' C95 C96' 103.0(10)
C94 C95 C96' 109.0(7)
C96 C95 C98 102.5(8)
C97 C95 C98 107.4(9)
C94 C95 C98 109.0(6)
C94 C99 C100 122.3(6)
C105 C100 C99 117.5(5)
C105 C100 C101 122.5(5)
C99 C100 C101 120.0(6)
C202 C101 C100 116.5(8)
C100 C101 C104 115.0(9)
C100 C101 C102 107.6(8)
C104 C101 C102 109.4(11)
C100 C101 C103 105.2(7)
C104 C101 C103 112.1(11)
C102 C101 C103 107.1(11)
C202 C101 C204 110.1(11)
C100 C101 C204 108.4(8)
C202 C101 C203 106.7(11)
C100 C101 C203 109.0(7)
C204 C101 C203 105.6(10)
C100 C105 C92 121.9(5)
C21 Th1 C1 104.30(19)
C21 Th1 C11 118.68(19)
C1 Th1 C11 118.71(19)
C21 Th1 C31 97.25(17)
C1 Th1 C31 84.43(17)
C11 Th1 C31 126.70(18)
C21 Th1 C35 125.90(17)
C1 Th1 C35 83.74(16)
C11 Th1 C35 101.50(18)
C31 Th1 C35 29.28(14)
C21 Th1 C32 81.18(17)
C1 Th1 C32 112.04(17)
C11 Th1 C32 115.73(17)
C31 Th1 C32 29.28(14)
C35 Th1 C32 47.83(15)
C21 Th1 C22 30.61(16)
C1 Th1 C22 118.91(17)
C11 Th1 C22 88.59(19)
C31 Th1 C22 123.29(16)
C35 Th1 C22 147.01(15)
C32 Th1 C22 99.46(15)
C21 Th1 C33 97.58(18)
C1 Th1 C33 129.39(17)
C11 Th1 C33 87.43(17)
C31 Th1 C33 47.50(14)
C35 Th1 C33 47.17(15)
C32 Th1 C33 28.48(13)
C22 Th1 C33 102.98(16)
C21 Th1 C34 125.38(17)
C1 Th1 C34 110.02(16)
C11 Th1 C34 79.22(17)
C31 Th1 C34 47.51(15)
C35 Th1 C34 28.53(14)
C32 Th1 C34 47.12(14)
C22 Th1 C34 129.21(15)
C33 Th1 C34 28.36(14)
C21 Th1 C12 121.28(18)
C1 Th1 C12 92.07(18)
C11 Th1 C12 28.89(16)
C31 Th1 C12 140.81(16)
C35 Th1 C12 111.53(16)
C32 Th1 C12 142.68(16)
C22 Th1 C12 92.46(17)
C33 Th1 C12 114.34(16)
C34 Th1 C12 98.81(15)
C21 Th1 C2 79.86(18)
C1 Th1 C2 29.06(16)
C11 Th1 C2 120.16(17)
C31 Th1 C2 102.93(15)
C35 Th1 C2 110.85(15)
C32 Th1 C2 123.46(15)
C22 Th1 C2 89.92(16)
C33 Th1 C2 150.10(15)
C34 Th1 C2 138.53(16)
C12 Th1 C2 91.54(16)

loop_
_geom_bond_atom_site_label_1
_geom_bond_atom_site_label_2
_geom_bond_distance
C1 C2 1.474(8)
C1 Th1 2.518(5)
C2 C3 1.398(8)
C2 C8 1.405(8)
C2 Th1 3.023(5)
C3 C4 1.361(8)
C4 C5 1.388(9)
C5 C7 1.394(9)
C5 C6 1.515(9)
C7 C8 1.375(8)
C11 C12 1.457(8)
C11 Th1 2.519(6)
C12 C13 1.385(8)
C12 C18 1.391(8)
C12 Th1 3.006(5)
C13 C14 1.416(8)
C14 C15 1.372(9)
C15 C17 1.370(10)
C15 C16 1.496(9)
C17 C18 1.386(9)
C21 C22 1.475(8)
C21 Th1 2.491(6)
C22 C23 1.382(8)
C22 C28 1.404(8)
C22 Th1 2.898(6)
C23 C24 1.382(9)
C24 C25 1.382(10)
C25 C27 1.351(9)
C25 C26 1.519(9)
C27 C28 1.382(8)
C31 C35 1.433(7)
C31 C32 1.433(7)
C31 C36 1.486(7)
C31 Th1 2.811(5)
C32 C33 1.416(7)
C32 C50 1.491(7)
C32 Th1 2.857(5)
C33 C34 1.424(7)
C33 C64 1.489(7)
C33 Th1 2.898(5)
C34 C35 1.423(7)
C34 C78 1.481(7)
C34 Th1 2.915(5)
C35 C92 1.499(7)
C35 Th1 2.856(5)
C36 C37 1.383(7)
C36 C49 1.401(7)
C37 C38 1.386(7)
C38 C43 1.381(8)
C38 C39 1.523(8)
C39 C40 1.513(16)
C39 C41' 1.514(11)
C39 C42 1.524(15)
C39 C40' 1.525(10)
C39 C41 1.527(15)
C39 C42' 1.533(9)
C43 C44 1.395(8)
C44 C49 1.381(7)
C44 C45 1.559(8)
C45 C48 1.528(8)
C45 C46 1.539(8)
C45 C47 1.548(9)
C50 C63 1.389(7)
C50 C51 1.405(7)
C51 C52 1.374(7)
C52 C57 1.381(8)
C52 C53 1.546(8)
C53 C55 1.529(9)
C53 C54 1.535(10)
C53 C56 1.553(9)
C57 C58 1.387(8)
C58 C63 1.382(8)
C58 C59 1.504(10)
C59 C62 1.483(11)
C59 C60 1.534(12)
C59 C61 1.546(11)
C64 C65 1.396(8)
C64 C77 1.397(7)
C65 C66 1.399(7)
C66 C71 1.369(9)
C66 C67 1.523(10)
C67 C68 1.513(12)
C67 C70 1.531(12)
C67 C69 1.541(12)
C71 C72 1.392(9)
C72 C77 1.405(8)
C72 C73 1.510(10)
C73 C76 1.479(12)
C73 C74 1.523(11)
C73 C75 1.556(12)
C78 C91 1.394(7)
C78 C79 1.411(7)
C79 C80 1.385(8)
C80 C85 1.396(8)
C80 C81 1.532(9)
C81 C82 1.507(9)
C81 C83 1.529(9)
C81 C84 1.541(9)
C85 C86 1.377(7)
C86 C91 1.389(7)
C86 C87 1.525(9)
C87 C89 1.487(11)
C87 C88 1.524(11)
C87 C90 1.526(11)
C92 C93 1.386(7)
C92 C105 1.391(7)
C93 C94 1.381(8)
C94 C99 1.393(8)
C94 C95 1.526(8)
C95 C98' 1.503(12)
C95 C96 1.503(11)
C95 C97 1.506(11)
C95 C97' 1.508(12)
C95 C96' 1.573(12)
C95 C98 1.586(11)
C99 C100 1.400(8)
C100 C105 1.380(8)
C100 C101 1.528(8)
C101 C202 1.526(12)
C101 C104 1.536(12)
C101 C102 1.550(13)
C101 C103 1.552(13)
C101 C204 1.561(12)
C101 C203 1.562(12)
